data_7119779
loop_
_publ_author_name
'Bajpai, Alankriti'
'Lusi, Matteo'
'Zaworotko, Michael J.'

_publ_section_title
;
 The role of weak interactions in controlling the mode of interpenetration
 in hybrid ultramicroporous materials.
;
_journal_issue 28
_journal_name_full 'Chemical communications (Cambridge, England)'
_journal_page_first 3978
_journal_paper_doi 10.1039/c6cc10217d
_journal_volume 53
_journal_year 2017
_chemical_formula_sum 'C40 H24 Cu F6 N4 Si'
_chemical_formula_weight 766.26
_chemical_name_systematic SIFSIX-15-Cu-i
_space_group_crystal_system orthorhombic
_space_group_IT_number 63
_space_group_name_Hall '-C 2c 2'
_space_group_name_H-M_alt 'C m c m'
_symmetry_space_group_name_Hall '-C 2c 2'
_symmetry_space_group_name_H-M 'C m c m'
_atom_sites_solution_hydrogens geom
_audit_creation_method SHELXL-2014/7
_audit_update_record
;
2017-02-15 deposited with the CCDC.
2017-03-09 downloaded from the CCDC.
;
_cell_angle_alpha 90
_cell_angle_beta 90
_cell_angle_gamma 90
_cell_formula_units_Z 4
_cell_length_a 29.9341(13)
_cell_length_b 28.0390(13)
_cell_length_c 7.9233(4)
_cell_measurement_reflns_used 1960
_cell_measurement_temperature 100(2)
_cell_measurement_theta_max 40
_cell_measurement_theta_min 2
_cell_volume 6650.2(5)
_computing_structure_refinement 'SHELXL-2014/7 (Sheldrick, 2014)'
_diffrn_ambient_temperature 100(2)
_diffrn_measured_fraction_theta_full 0.996
_diffrn_measured_fraction_theta_max 0.996
_diffrn_measurement_device_type 'Bruker D8 Quest'
_diffrn_radiation_type CuK\a
_diffrn_radiation_wavelength 1.54178
_diffrn_reflns_av_R_equivalents 0.0821
_diffrn_reflns_av_unetI/netI 0.0322
_diffrn_reflns_Laue_measured_fraction_full 0.996
_diffrn_reflns_Laue_measured_fraction_max 0.996
_diffrn_reflns_limit_h_max 34
_diffrn_reflns_limit_h_min -34
_diffrn_reflns_limit_k_max 31
_diffrn_reflns_limit_k_min -31
_diffrn_reflns_limit_l_max 8
_diffrn_reflns_limit_l_min -8
_diffrn_reflns_number 46517
_diffrn_reflns_point_group_measured_fraction_full 0.996
_diffrn_reflns_point_group_measured_fraction_max 0.996
_diffrn_reflns_theta_full 61.445
_diffrn_reflns_theta_max 61.445
_diffrn_reflns_theta_min 2.159
_exptl_absorpt_coefficient_mu 0.946
_exptl_absorpt_correction_T_max 0.7518
_exptl_absorpt_correction_T_min 0.6456
_exptl_absorpt_correction_type multi-scan
_exptl_absorpt_process_details sadabs
_exptl_crystal_colour purple
_exptl_crystal_density_diffrn 0.765
_exptl_crystal_description needle
_exptl_crystal_F_000 1556
_exptl_crystal_size_max 0.100
_exptl_crystal_size_mid 0.020
_exptl_crystal_size_min 0.020
_refine_diff_density_max 1.244
_refine_diff_density_min -2.527
_refine_diff_density_rms 0.117
_refine_ls_extinction_method none
_refine_ls_goodness_of_fit_ref 1.041
_refine_ls_hydrogen_treatment constr
_refine_ls_matrix_type full
_refine_ls_number_parameters 143
_refine_ls_number_reflns 2835
_refine_ls_number_restraints 132
_refine_ls_restrained_S_all 1.145
_refine_ls_R_factor_all 0.1151
_refine_ls_R_factor_gt 0.1026
_refine_ls_shift/su_max 0.000
_refine_ls_shift/su_mean 0.000
_refine_ls_structure_factor_coef Fsqd
_refine_ls_weighting_details 'w=1/[\s^2^(Fo^2^)+(0.1678P)^2^+56.9588P] where P=(Fo^2^+2Fc^2^)/3'
_refine_ls_weighting_scheme calc
_refine_ls_wR_factor_gt 0.2759
_refine_ls_wR_factor_ref 0.2877
_reflns_Friedel_coverage 0.000
_reflns_number_gt 2416
_reflns_number_total 2835
_reflns_threshold_expression 'I > 2\s(I)'
_cod_data_source_file c6cc10217d2.cif
_cod_data_source_block SIFSIX-15-Cu-i
_cod_depositor_comments 'Adding full bibliography for 7119779--7119781.cif.'
_cod_database_code 7119779
_shelx_shelxl_version_number 2014/7
_shelx_space_group_comment
;
The symmetry employed for this shelxl refinement is uniquely defined
by the following loop, which should always be used as a source of
symmetry information in preference to the above space-group names.
They are only intended as comments.
;
_shelx_estimated_absorpt_t_min 0.911
_shelx_estimated_absorpt_t_max 0.981

loop_
_space_group_symop_operation_xyz
'x, y, z'
'-x, -y, z+1/2'
'x, -y, -z'
'-x, y, -z+1/2'
'x+1/2, y+1/2, z'
'-x+1/2, -y+1/2, z+1/2'
'x+1/2, -y+1/2, -z'
'-x+1/2, y+1/2, -z+1/2'
'-x, -y, -z'
'x, y, -z-1/2'
'-x, y, z'
'x, -y, z-1/2'
'-x+1/2, -y+1/2, -z'
'x+1/2, y+1/2, -z-1/2'
'-x+1/2, y+1/2, z'
'x+1/2, -y+1/2, z-1/2'

loop_
_atom_site_label
_atom_site_type_symbol
_atom_site_fract_x
_atom_site_fract_y
_atom_site_fract_z
_atom_site_U_iso_or_equiv
_atom_site_adp_type
_atom_site_occupancy
_atom_site_site_symmetry_order
_atom_site_calc_flag
_atom_site_refinement_flags_posn
_atom_site_refinement_flags_adp
_atom_site_refinement_flags_occupancy
Cu1 Cu 0.5000 0.17641(4) 0.7500 0.0115(4) Uani 1 4 d S TU P
Si1 Si 0.5000 0.17744(9) 0.2500 0.0228(7) Uani 1 4 d S TU P
F1 F 0.5000 0.17722(13) 0.4625(5) 0.0248(9) Uani 1 2 d S TU P
F2 F 0.5000 0.11778(17) 0.2500 0.0308(14) Uani 1 4 d S TU P
F3 F 0.44469(16) 0.1760(2) 0.2500 0.0566(14) Uani 1 2 d S TU P
F4 F 0.5000 0.2361(3) 0.2500 0.087(3) Uani 1 4 d S TU P
N1 N 0.54803(17) 0.22690(19) 0.7500 0.0217(12) Uani 1 2 d S TU P
N2 N 0.95164(16) 0.62508(18) 0.7500 0.0178(12) Uani 1 2 d S TU P
C1 C 0.5670(3) 0.2423(3) 0.8845(11) 0.091(3) Uani 1 1 d . U .
H1 H 0.5574 0.2292 0.9889 0.109 Uiso 1 1 calc R U .
C2 C 0.5999(4) 0.2762(4) 0.8901(13) 0.105(3) Uani 1 1 d . U .
H2 H 0.6117 0.2860 0.9957 0.126 Uiso 1 1 calc R U .
C3 C 0.6150(3) 0.2950(3) 0.7500 0.046(2) Uani 1 2 d S TU P
C4 C 0.6505(4) 0.3286(4) 0.7500 0.067(3) Uani 1 2 d S TU P
C5 C 0.6818(4) 0.3570(4) 0.7500 0.068(3) Uani 1 2 d S TU P
C6 C 0.7171(3) 0.3908(4) 0.7500 0.058(2) Uani 1 2 d S TU P
C7 C 0.7364(3) 0.4048(3) 0.8992(12) 0.081(2) Uani 1 1 d . U .
H7 H 0.7259 0.3919 1.0027 0.097 Uiso 1 1 calc R U .
C8 C 0.7711(3) 0.4376(3) 0.9004(11) 0.073(2) Uani 1 1 d . U .
H8 H 0.7828 0.4486 1.0047 0.088 Uiso 1 1 calc R U .
C9 C 0.7887(3) 0.4543(3) 0.7500 0.048(2) Uani 1 2 d S TU P
C10 C 0.8231(3) 0.4883(3) 0.7500 0.0381(19) Uani 1 2 d S TU P
C11 C 0.8526(3) 0.5183(3) 0.7500 0.0367(18) Uani 1 2 d S TU P
C12 C 0.8857(2) 0.5540(3) 0.7500 0.0308(17) Uani 1 2 d S TU P
C13 C 0.9035(2) 0.5719(2) 0.8954(9) 0.0604(19) Uani 1 1 d . U .
H13 H 0.8936 0.5600 1.0013 0.072 Uiso 1 1 calc R U .
C14 C 0.9353(2) 0.6068(2) 0.8900(8) 0.0533(17) Uani 1 1 d . U .
H14 H 0.9464 0.6186 0.9943 0.064 Uiso 1 1 calc R U .

loop_
_atom_site_aniso_label
_atom_site_aniso_U_11
_atom_site_aniso_U_22
_atom_site_aniso_U_33
_atom_site_aniso_U_23
_atom_site_aniso_U_13
_atom_site_aniso_U_12
Cu1 0.0074(7) 0.0090(7) 0.0180(7) 0.000 0.000 0.000
Si1 0.0231(13) 0.0247(13) 0.0207(13) 0.000 0.000 0.000
F1 0.0274(19) 0.031(2) 0.0159(18) 0.0001(15) 0.000 0.000
F2 0.058(3) 0.007(2) 0.028(3) 0.000 0.000 0.000
F3 0.036(2) 0.097(3) 0.037(2) 0.000 0.000 0.002(2)
F4 0.113(5) 0.082(4) 0.066(4) 0.000 0.000 0.000
N1 0.019(2) 0.025(3) 0.021(3) 0.000 0.000 -0.004(2)
N2 0.013(2) 0.019(2) 0.022(3) 0.000 0.000 0.0020(19)
C1 0.101(4) 0.099(4) 0.072(4) 0.005(3) -0.001(4) -0.063(4)
C2 0.112(5) 0.112(5) 0.092(5) -0.003(4) -0.011(4) -0.046(4)
C3 0.043(4) 0.045(4) 0.052(4) 0.000 0.000 -0.018(3)
C4 0.060(4) 0.066(4) 0.074(5) 0.000 0.000 -0.025(4)
C5 0.063(4) 0.067(4) 0.076(5) 0.000 0.000 -0.022(4)
C6 0.052(4) 0.062(4) 0.059(4) 0.000 0.000 -0.020(3)
C7 0.080(4) 0.083(4) 0.080(4) 0.005(3) 0.008(3) -0.030(3)
C8 0.068(4) 0.077(4) 0.074(4) 0.004(3) -0.003(3) -0.023(3)
C9 0.044(4) 0.051(4) 0.050(4) 0.000 0.000 -0.013(3)
C10 0.037(3) 0.036(3) 0.042(4) 0.000 0.000 -0.011(3)
C11 0.036(3) 0.039(3) 0.035(3) 0.000 0.000 -0.007(3)
C12 0.028(3) 0.034(3) 0.031(3) 0.000 0.000 -0.007(3)
C13 0.066(3) 0.067(3) 0.048(3) 0.000(3) 0.003(3) -0.035(3)
C14 0.060(3) 0.062(3) 0.037(3) -0.004(3) 0.003(3) -0.029(3)

loop_
_atom_type_symbol
_atom_type_description
_atom_type_scat_dispersion_real
_atom_type_scat_dispersion_imag
_atom_type_scat_source
C C 0.0181 0.0091 'International Tables Vol C Tables 4.2.6.8 and 6.1.1.4'
H H 0.0000 0.0000 'International Tables Vol C Tables 4.2.6.8 and 6.1.1.4'
N N 0.0311 0.0180 'International Tables Vol C Tables 4.2.6.8 and 6.1.1.4'
F F 0.0727 0.0534 'International Tables Vol C Tables 4.2.6.8 and 6.1.1.4'
Si Si 0.2541 0.3302 'International Tables Vol C Tables 4.2.6.8 and 6.1.1.4'
Cu Cu -1.9646 0.5888 'International Tables Vol C Tables 4.2.6.8 and 6.1.1.4'

loop_
_geom_angle_atom_site_label_1
_geom_angle_atom_site_label_2
_geom_angle_atom_site_label_3
_geom_angle
_geom_angle_site_symmetry_1
_geom_angle_site_symmetry_3
N1 Cu1 N1 90.9(3) 11_655 .
N1 Cu1 N2 89.4(2) 11_655 5_445
N1 Cu1 N2 179.7(2) . 5_445
N1 Cu1 N2 179.7(2) 11_655 15_645
N1 Cu1 N2 89.4(2) . 15_645
N2 Cu1 N2 90.3(3) 5_445 15_645
N1 Cu1 F1 89.60(7) 11_655 10_557
N1 Cu1 F1 89.60(7) . 10_557
N2 Cu1 F1 90.40(7) 5_445 10_557
N2 Cu1 F1 90.40(7) 15_645 10_557
N1 Cu1 F1 89.60(7) 11_655 .
N1 Cu1 F1 89.60(7) . .
N2 Cu1 F1 90.41(7) 5_445 .
N2 Cu1 F1 90.41(7) 15_645 .
F1 Cu1 F1 178.85(19) 10_557 .
F4 Si1 F3 91.4(2) . 11_655
F4 Si1 F3 91.4(2) . .
F3 Si1 F3 177.1(4) 11_655 .
F4 Si1 F2 180.0 . .
F3 Si1 F2 88.6(2) 11_655 .
F3 Si1 F2 88.6(2) . .
F4 Si1 F1 90.21(15) . .
F3 Si1 F1 89.995(4) 11_655 .
F3 Si1 F1 89.995(4) . .
F2 Si1 F1 89.79(15) . .
F4 Si1 F1 90.21(15) . 10_556
F3 Si1 F1 89.995(4) 11_655 10_556
F3 Si1 F1 89.995(4) . 10_556
F2 Si1 F1 89.79(15) . 10_556
F1 Si1 F1 179.6(3) . 10_556
Si1 F1 Cu1 179.6(2) . .
C1 N1 C1 112.4(8) 10_557 .
C1 N1 Cu1 123.5(4) 10_557 .
C1 N1 Cu1 123.5(4) . .
C14 N2 C14 114.8(6) . 10_557
C14 N2 Cu1 122.6(3) . 5
C14 N2 Cu1 122.6(3) 10_557 5
N1 C1 C2 125.4(8) . .
N1 C1 H1 117.3 . .
C2 C1 H1 117.3 . .
C3 C2 C1 120.1(9) . .
C3 C2 H2 120.0 . .
C1 C2 H2 120.0 . .
C2 C3 C2 115.8(10) 10_557 .
C2 C3 C4 121.8(5) 10_557 .
C2 C3 C4 121.8(5) . .
C5 C4 C3 178.7(12) . .
C4 C5 C6 178.5(13) . .
C7 C6 C7 118.8(10) . 10_557
C7 C6 C5 120.3(5) . .
C7 C6 C5 120.3(5) 10_557 .
C6 C7 C8 120.7(8) . .
C6 C7 H7 119.6 . .
C8 C7 H7 119.6 . .
C9 C8 C7 120.2(8) . .
C9 C8 H8 119.9 . .
C7 C8 H8 119.9 . .
C8 C9 C8 118.8(9) 10_557 .
C8 C9 C10 120.6(5) 10_557 .
C8 C9 C10 120.6(5) . .
C11 C10 C9 179.2(9) . .
C10 C11 C12 178.2(9) . .
C13 C12 C13 115.2(7) 10_557 .
C13 C12 C11 122.4(4) 10_557 .
C13 C12 C11 122.4(4) . .
C14 C13 C12 120.6(6) . .
C14 C13 H13 119.7 . .
C12 C13 H13 119.7 . .
N2 C14 C13 124.4(6) . .
N2 C14 H14 117.8 . .
C13 C14 H14 117.8 . .

loop_
_geom_bond_atom_site_label_1
_geom_bond_atom_site_label_2
_geom_bond_distance
_geom_bond_site_symmetry_2
Cu1 N1 2.018(5) 11_655
Cu1 N1 2.018(5) .
Cu1 N2 2.041(5) 5_445
Cu1 N2 2.041(5) 15_645
Cu1 F1 2.278(4) 10_557
Cu1 F1 2.278(4) .
Si1 F4 1.645(10) .
Si1 F3 1.656(5) 11_655
Si1 F3 1.656(5) .
Si1 F2 1.673(5) .
Si1 F1 1.684(4) .
Si1 F1 1.684(4) 10_556
N1 C1 1.283(9) 10_557
N1 C1 1.283(9) .
N2 C14 1.317(7) .
N2 C14 1.317(7) 10_557
N2 Cu1 2.041(5) 5
C1 C2 1.368(11) .
C1 H1 0.9500 .
C2 C3 1.310(11) .
C2 H2 0.9500 .
C3 C2 1.310(11) 10_557
C3 C4 1.418(12) .
C4 C5 1.232(14) .
C5 C6 1.418(13) .
C6 C7 1.373(10) .
C6 C7 1.373(10) 10_557
C7 C8 1.387(11) .
C7 H7 0.9500 .
C8 C9 1.384(9) .
C8 H8 0.9500 .
C9 C8 1.384(9) 10_557
C9 C10 1.405(11) .
C10 C11 1.220(11) .
C11 C12 1.408(10) .
C12 C13 1.364(8) 10_557
C12 C13 1.364(8) .
C13 C14 1.366(8) .
C13 H13 0.9500 .
C14 H14 0.9500 .

loop_
_platon_squeeze_void_nr
_platon_squeeze_void_average_x
_platon_squeeze_void_average_y
_platon_squeeze_void_average_z
_platon_squeeze_void_volume
_platon_squeeze_void_count_electrons
_platon_squeeze_void_content
1 -0.004 -0.007 -0.017 3627 1097 ' '
2 0.500 0.000 -0.018 127 38 ' '
3 0.000 0.500 0.718 127 38 ' '
